data_7041610
loop_
_publ_author_name
'Tussing, Sebastian'
'Ohland, Miriam'
'Wicker, Garrit'
'Fl\"orke, Ulrich'
'Paradies, Jan'

_publ_section_title
;
 Borane-catalyzed indole synthesis through intramolecular hydroamination.
;
_journal_issue 5
_journal_name_full 'Dalton transactions (Cambridge, England : 2003)'
_journal_page_first 1539
_journal_page_last 1545
_journal_paper_doi 10.1039/c6dt04725d
_journal_volume 46
_journal_year 2017
_chemical_formula_moiety 'C39 H16 B F15 N, C9 H20 N, C H2 Cl2'
_chemical_formula_sum 'C49 H38 B Cl2 F15 N2'
_chemical_formula_weight 1021.52
_chemical_name_systematic
;
 ?
;
_space_group_crystal_system triclinic
_space_group_IT_number 2
_space_group_name_Hall '-P 1'
_space_group_name_H-M_alt 'P -1'
_symmetry_space_group_name_Hall '-P 1'
_symmetry_space_group_name_H-M 'P -1'
_atom_sites_solution_hydrogens difmap
_atom_sites_solution_primary direct
_atom_sites_solution_secondary difmap
_audit_creation_method SHELXL-2013
_audit_update_record
;
2016-11-22 deposited with the CCDC.
2017-01-04 downloaded from the CCDC.
;
_cell_angle_alpha 80.635(3)
_cell_angle_beta 89.808(3)
_cell_angle_gamma 72.952(3)
_cell_formula_units_Z 4
_cell_length_a 12.0562(13)
_cell_length_b 17.736(2)
_cell_length_c 22.703(3)
_cell_measurement_reflns_used 3949
_cell_measurement_temperature 130(2)
_cell_measurement_theta_max 23.69
_cell_measurement_theta_min 2.35
_cell_volume 4574.3(9)
_computing_cell_refinement 'SAINT (Bruker, 2002)'
_computing_data_collection 'SMART (Bruker, 2002)'
_computing_data_reduction SAINT
_computing_molecular_graphics SHELXTL
_computing_publication_material 'SHELXTL and local programs'
_computing_structure_refinement 'SHELXL-2013 (Sheldrick, 2013)'
_computing_structure_solution 'SHELXTL (Sheldrick, 2008)'
_diffrn_ambient_temperature 130(2)
_diffrn_measured_fraction_theta_full 1.000
_diffrn_measured_fraction_theta_max 0.995
_diffrn_measurement_device_type 'Bruker AXS SMART APEX'
_diffrn_measurement_method '\f and \w scans'
_diffrn_radiation_monochromator graphite
_diffrn_radiation_source 'sealed tube'
_diffrn_radiation_type MoK\a
_diffrn_radiation_wavelength 0.71073
_diffrn_reflns_av_R_equivalents 0.1060
_diffrn_reflns_av_unetI/netI 0.1546
_diffrn_reflns_Laue_measured_fraction_full 1.000
_diffrn_reflns_Laue_measured_fraction_max 0.995
_diffrn_reflns_limit_h_max 15
_diffrn_reflns_limit_h_min -13
_diffrn_reflns_limit_k_max 23
_diffrn_reflns_limit_k_min -23
_diffrn_reflns_limit_l_max 29
_diffrn_reflns_limit_l_min -29
_diffrn_reflns_number 43789
_diffrn_reflns_point_group_measured_fraction_full 1.000
_diffrn_reflns_point_group_measured_fraction_max 0.995
_diffrn_reflns_theta_full 25.242
_diffrn_reflns_theta_max 27.877
_diffrn_reflns_theta_min 1.218
_exptl_absorpt_coefficient_mu 0.241
_exptl_absorpt_correction_T_max 1.0000
_exptl_absorpt_correction_T_min 0.5829
_exptl_absorpt_correction_type multi-scan
_exptl_absorpt_process_details '(SADABS; Sheldrick, 2004)'
_exptl_crystal_colour colourless
_exptl_crystal_density_diffrn 1.483
_exptl_crystal_description block
_exptl_crystal_F_000 2080
_exptl_crystal_size_max 0.480
_exptl_crystal_size_mid 0.400
_exptl_crystal_size_min 0.210
_refine_diff_density_max 0.562
_refine_diff_density_min -0.484
_refine_diff_density_rms 0.060
_refine_ls_extinction_method none
_refine_ls_goodness_of_fit_ref 0.909
_refine_ls_hydrogen_treatment constr
_refine_ls_matrix_type full
_refine_ls_number_parameters 1243
_refine_ls_number_reflns 21705
_refine_ls_number_restraints 0
_refine_ls_restrained_S_all 0.909
_refine_ls_R_factor_all 0.1568
_refine_ls_R_factor_gt 0.0663
_refine_ls_shift/su_max 0.001
_refine_ls_shift/su_mean 0.000
_refine_ls_structure_factor_coef Fsqd
_refine_ls_weighting_details 'w=1/[\s^2^(Fo^2^)+(0.0292P)^2^] where P=(Fo^2^+2Fc^2^)/3'
_refine_ls_weighting_scheme calc
_refine_ls_wR_factor_gt 0.1177
_refine_ls_wR_factor_ref 0.1526
_reflns_Friedel_coverage 0.000
_reflns_number_gt 9730
_reflns_number_total 21705
_reflns_threshold_expression 'I > 2\s(I)'
_cod_data_source_file c6dt04725d2.cif
_cod_data_source_block o2745
_cod_depositor_comments 'Adding full bibliography for 7041608--7041611.cif.'
_cod_original_cell_volume 4574.4(9)
_cod_database_code 7041610
_shelx_space_group_comment
;
The symmetry employed for this shelxl refinement is uniquely defined
by the following loop, which should always be used as a source of
symmetry information in preference to the above space-group names.
They are only intended as comments.
;
_shelx_estimated_absorpt_t_min 0.893
_shelx_estimated_absorpt_t_max 0.951
_shelxl_version_number 2013-4

loop_
_space_group_symop_operation_xyz
'x, y, z'
'-x, -y, -z'

loop_
_atom_site_label
_atom_site_type_symbol
_atom_site_fract_x
_atom_site_fract_y
_atom_site_fract_z
_atom_site_U_iso_or_equiv
_atom_site_adp_type
_atom_site_occupancy
_atom_site_site_symmetry_order
_atom_site_calc_flag
_atom_site_refinement_flags_posn
_atom_site_refinement_flags_adp
N1 N 0.7634(2) 0.75747(15) 0.36063(12) 0.0310(7) Uani 1 1 d . .
B1 B 0.4534(4) 0.7472(2) 0.39843(17) 0.0307(9) Uani 1 1 d . .
F102 F 0.22873(18) 0.72984(12) 0.42527(9) 0.0474(6) Uani 1 1 d . .
F103 F 0.1210(2) 0.63636(13) 0.38385(12) 0.0707(8) Uani 1 1 d . .
F104 F 0.2154(2) 0.55135(14) 0.29768(12) 0.0781(8) Uani 1 1 d . .
F105 F 0.4265(2) 0.55643(13) 0.25681(10) 0.0688(7) Uani 1 1 d . .
F106 F 0.5402(2) 0.64274(12) 0.30069(9) 0.0509(6) Uani 1 1 d . .
F112 F 0.23413(18) 0.84213(12) 0.31700(9) 0.0472(6) Uani 1 1 d . .
F113 F 0.1397(2) 0.99743(13) 0.29899(10) 0.0613(7) Uani 1 1 d . .
F114 F 0.2261(2) 1.09324(12) 0.35632(10) 0.0632(7) Uani 1 1 d . .
F115 F 0.4102(2) 1.02461(12) 0.43642(9) 0.0529(6) Uani 1 1 d . .
F116 F 0.50246(18) 0.86770(11) 0.45913(8) 0.0407(5) Uani 1 1 d . .
F122 F 0.33878(18) 0.80010(11) 0.51379(8) 0.0444(5) Uani 1 1 d . .
F123 F 0.3688(2) 0.70742(12) 0.61947(9) 0.0595(7) Uani 1 1 d . .
F124 F 0.5084(2) 0.55559(13) 0.63595(9) 0.0645(7) Uani 1 1 d . .
F125 F 0.61655(19) 0.49353(11) 0.54105(9) 0.0474(6) Uani 1 1 d . .
F126 F 0.58462(17) 0.58306(10) 0.43336(8) 0.0384(5) Uani 1 1 d . .
C101 C 0.3880(3) 0.69510(19) 0.36371(15) 0.0336(8) Uani 1 1 d . .
C102 C 0.2817(3) 0.6879(2) 0.38292(16) 0.0401(9) Uani 1 1 d . .
C103 C 0.2239(4) 0.6408(2) 0.3619(2) 0.0485(11) Uani 1 1 d . .
C104 C 0.2708(4) 0.5978(2) 0.3188(2) 0.0530(12) Uani 1 1 d . .
C105 C 0.3758(4) 0.6010(2) 0.29856(18) 0.0512(11) Uani 1 1 d . .
C106 C 0.4316(4) 0.6480(2) 0.32148(16) 0.0407(10) Uani 1 1 d . .
C111 C 0.3752(3) 0.84324(19) 0.39051(14) 0.0310(8) Uani 1 1 d . .
C112 C 0.2813(3) 0.8833(2) 0.35031(15) 0.0365(9) Uani 1 1 d . .
C113 C 0.2302(3) 0.9647(2) 0.33898(16) 0.0427(10) Uani 1 1 d . .
C114 C 0.2731(4) 1.0134(2) 0.36767(17) 0.0456(10) Uani 1 1 d . .
C115 C 0.3651(3) 0.9781(2) 0.40822(16) 0.0394(9) Uani 1 1 d . .
C116 C 0.4122(3) 0.8965(2) 0.41838(15) 0.0329(8) Uani 1 1 d . .
C121 C 0.4663(3) 0.69836(19) 0.46770(14) 0.0291(8) Uani 1 1 d . .
C122 C 0.4121(3) 0.72498(19) 0.51743(15) 0.0327(8) Uani 1 1 d . .
C123 C 0.4248(3) 0.6780(2) 0.57304(15) 0.0405(10) Uani 1 1 d . .
C124 C 0.4946(4) 0.6009(2) 0.58149(15) 0.0421(10) Uani 1 1 d . .
C125 C 0.5483(3) 0.57023(19) 0.53347(15) 0.0365(9) Uani 1 1 d . .
C126 C 0.5323(3) 0.6180(2) 0.47883(15) 0.0330(8) Uani 1 1 d . .
C131 C 0.5777(3) 0.75251(18) 0.37283(14) 0.0284(8) Uani 1 1 d . .
C132 C 0.5891(3) 0.79283(17) 0.31298(14) 0.0284(8) Uani 1 1 d . .
C133 C 0.5108(3) 0.82676(18) 0.26371(14) 0.0311(8) Uani 1 1 d . .
H13A H 0.4327 0.8255 0.2659 0.037 Uiso 1 1 calc R U
C134 C 0.5484(3) 0.8622(2) 0.21187(14) 0.0352(9) Uani 1 1 d . .
H13B H 0.4949 0.8861 0.1787 0.042 Uiso 1 1 calc R U
C135 C 0.6631(3) 0.8635(2) 0.20729(15) 0.0372(9) Uani 1 1 d . .
H13C H 0.6867 0.8880 0.1710 0.045 Uiso 1 1 calc R U
C136 C 0.7432(3) 0.82936(18) 0.25486(15) 0.0340(9) Uani 1 1 d . .
H13D H 0.8219 0.8292 0.2519 0.041 Uiso 1 1 calc R U
C137 C 0.7036(3) 0.79518(18) 0.30755(14) 0.0282(8) Uani 1 1 d . .
C138 C 0.6858(3) 0.73246(18) 0.39956(14) 0.0297(8) Uani 1 1 d . .
C139 C 0.8778(3) 0.7616(2) 0.37650(16) 0.0400(9) Uani 1 1 d . .
H13E H 0.9243 0.7598 0.3404 0.048 Uiso 1 1 calc R U
H13F H 0.9169 0.7136 0.4062 0.048 Uiso 1 1 calc R U
C141 C 0.7354(3) 0.6858(2) 0.45947(14) 0.0325(8) Uani 1 1 d . .
C142 C 0.8084(3) 0.6082(2) 0.46362(16) 0.0422(10) Uani 1 1 d . .
H14A H 0.8286 0.5861 0.4283 0.051 Uiso 1 1 calc R U
C143 C 0.8522(3) 0.5626(2) 0.51857(17) 0.0494(11) Uani 1 1 d . .
H14B H 0.9012 0.5093 0.5207 0.059 Uiso 1 1 calc R U
C144 C 0.8248(4) 0.5942(2) 0.56991(18) 0.0518(11) Uani 1 1 d . .
H14C H 0.8545 0.5627 0.6076 0.062 Uiso 1 1 calc R U
C145 C 0.7540(3) 0.6718(2) 0.56662(16) 0.0460(10) Uani 1 1 d . .
H14D H 0.7360 0.6942 0.6020 0.055 Uiso 1 1 calc R U
C146 C 0.7094(3) 0.7171(2) 0.51178(15) 0.0381(9) Uani 1 1 d . .
H14E H 0.6604 0.7703 0.5099 0.046 Uiso 1 1 calc R U
C151 C 0.8774(3) 0.8353(2) 0.40189(15) 0.0364(9) Uani 1 1 d . .
C152 C 0.9772(4) 0.8591(3) 0.40039(19) 0.0567(12) Uani 1 1 d . .
H15A H 1.0423 0.8315 0.3805 0.068 Uiso 1 1 calc R U
C153 C 0.9837(5) 0.9219(3) 0.4271(2) 0.0715(15) Uani 1 1 d . .
H15B H 1.0531 0.9370 0.4257 0.086 Uiso 1 1 calc R U
C154 C 0.8915(5) 0.9625(3) 0.45550(19) 0.0660(14) Uani 1 1 d . .
H15C H 0.8971 1.0049 0.4750 0.079 Uiso 1 1 calc R U
C155 C 0.7881(4) 0.9415(3) 0.45588(16) 0.0563(12) Uani 1 1 d . .
H15D H 0.7222 0.9707 0.4743 0.068 Uiso 1 1 calc R U
C156 C 0.7829(4) 0.8781(2) 0.42926(15) 0.0432(10) Uani 1 1 d . .
H15E H 0.7130 0.8636 0.4298 0.052 Uiso 1 1 calc R U
N2 N 0.9423(2) 0.24811(15) 0.19811(11) 0.0264(6) Uani 1 1 d . .
B2 B 0.8309(3) 0.2516(2) 0.03677(16) 0.0246(8) Uani 1 1 d . .
F202 F 0.70480(18) 0.15488(12) 0.12472(9) 0.0453(5) Uani 1 1 d . .
F203 F 0.5710(2) 0.07319(13) 0.09484(12) 0.0674(7) Uani 1 1 d . .
F204 F 0.5325(2) 0.06586(13) -0.02241(13) 0.0811(9) Uani 1 1 d . .
F205 F 0.6365(2) 0.14339(13) -0.10799(11) 0.0684(8) Uani 1 1 d . .
F206 F 0.75577(18) 0.23729(11) -0.07977(8) 0.0418(5) Uani 1 1 d . .
F212 F 0.96451(17) 0.30266(10) -0.07248(8) 0.0357(5) Uani 1 1 d . .
F213 F 1.14011(19) 0.20478(12) -0.11804(9) 0.0483(6) Uani 1 1 d . .
F214 F 1.22716(18) 0.04912(11) -0.06730(9) 0.0499(6) Uani 1 1 d . .
F215 F 1.12510(17) -0.01000(10) 0.03005(9) 0.0386(5) Uani 1 1 d . .
F216 F 0.94314(15) 0.08460(10) 0.07432(8) 0.0305(4) Uani 1 1 d . .
F222 F 0.58890(16) 0.35050(10) -0.02214(8) 0.0361(5) Uani 1 1 d . .
F223 F 0.52171(17) 0.50405(11) -0.06306(8) 0.0402(5) Uani 1 1 d . .
F224 F 0.66192(18) 0.59676(11) -0.05160(9) 0.0459(6) Uani 1 1 d . .
F225 F 0.87964(17) 0.52638(11) -0.00160(9) 0.0429(5) Uani 1 1 d . .
F226 F 0.95858(16) 0.36899(10) 0.03252(8) 0.0334(5) Uani 1 1 d . .
C201 C 0.7363(3) 0.20381(18) 0.02398(15) 0.0295(8) Uani 1 1 d . .
C202 C 0.6847(3) 0.15952(19) 0.06467(17) 0.0351(9) Uani 1 1 d . .
C203 C 0.6174(3) 0.1146(2) 0.0505(2) 0.0479(11) Uani 1 1 d . .
C204 C 0.5979(3) 0.1098(2) -0.0079(2) 0.0507(12) Uani 1 1 d . .
C205 C 0.6485(3) 0.1500(2) -0.0499(2) 0.0479(11) Uani 1 1 d . .
C206 C 0.7125(3) 0.19655(19) -0.03420(17) 0.0348(9) Uani 1 1 d . .
C211 C 0.9459(3) 0.20019(17) 0.00571(13) 0.0232(7) Uani 1 1 d . .
C212 C 1.0002(3) 0.22556(18) -0.04390(14) 0.0287(8) Uani 1 1 d . .
C213 C 1.0925(3) 0.1759(2) -0.06841(15) 0.0338(8) Uani 1 1 d . .
C214 C 1.1358(3) 0.09708(19) -0.04347(16) 0.0341(9) Uani 1 1 d . .
C215 C 1.0847(3) 0.06806(18) 0.00498(15) 0.0292(8) Uani 1 1 d . .
C216 C 0.9916(3) 0.11872(18) 0.02718(14) 0.0249(7) Uani 1 1 d . .
C221 C 0.7808(3) 0.34816(17) 0.00628(13) 0.0235(7) Uani 1 1 d . .
C222 C 0.6704(3) 0.38916(18) -0.01879(14) 0.0274(8) Uani 1 1 d . .
C223 C 0.6304(3) 0.46990(19) -0.03911(15) 0.0317(8) Uani 1 1 d . .
C224 C 0.7005(3) 0.51716(18) -0.03357(15) 0.0319(8) Uani 1 1 d . .
C225 C 0.8103(3) 0.48089(18) -0.00801(14) 0.0283(8) Uani 1 1 d . .
C226 C 0.8479(3) 0.39941(18) 0.00993(14) 0.0258(7) Uani 1 1 d . .
C231 C 0.8582(3) 0.25313(17) 0.10674(13) 0.0229(7) Uani 1 1 d . .
C232 C 0.7728(3) 0.29380(17) 0.14480(14) 0.0253(7) Uani 1 1 d . .
C233 C 0.6537(3) 0.33316(17) 0.13680(14) 0.0277(8) Uani 1 1 d . .
H23A H 0.6139 0.3367 0.0999 0.033 Uiso 1 1 calc R U
C234 C 0.5940(3) 0.36681(18) 0.18272(15) 0.0326(8) Uani 1 1 d . .
H23B H 0.5133 0.3941 0.1770 0.039 Uiso 1 1 calc R U
C235 C 0.6506(3) 0.36134(18) 0.23753(15) 0.0335(9) Uani 1 1 d . .
H23C H 0.6074 0.3843 0.2686 0.040 Uiso 1 1 calc R U
C236 C 0.7681(3) 0.32319(18) 0.24736(14) 0.0327(8) Uani 1 1 d . .
H23D H 0.8067 0.3197 0.2846 0.039 Uiso 1 1 calc R U
C237 C 0.8278(3) 0.29002(17) 0.20075(14) 0.0263(8) Uani 1 1 d . .
C238 C 0.9606(3) 0.22620(18) 0.14088(14) 0.0254(7) Uani 1 1 d . .
C239 C 1.0331(3) 0.24395(19) 0.24152(14) 0.0297(8) Uani 1 1 d . .
H23E H 1.0957 0.1931 0.2422 0.036 Uiso 1 1 calc R U
H23F H 1.0005 0.2428 0.2816 0.036 Uiso 1 1 calc R U
C241 C 1.0789(3) 0.17651(18) 0.13034(14) 0.0253(7) Uani 1 1 d . .
C242 C 1.1205(3) 0.09845(19) 0.16188(15) 0.0322(8) Uani 1 1 d . .
H24A H 1.0729 0.0786 0.1900 0.039 Uiso 1 1 calc R U
C243 C 1.2295(3) 0.0498(2) 0.15286(16) 0.0387(9) Uani 1 1 d . .
H24B H 1.2561 -0.0030 0.1747 0.046 Uiso 1 1 calc R U
C244 C 1.3001(3) 0.0773(2) 0.11244(17) 0.0409(9) Uani 1 1 d . .
H24C H 1.3746 0.0434 0.1059 0.049 Uiso 1 1 calc R U
C245 C 1.2613(3) 0.1546(2) 0.08151(16) 0.0372(9) Uani 1 1 d . .
H24D H 1.3099 0.1741 0.0538 0.045 Uiso 1 1 calc R U
C246 C 1.1517(3) 0.2043(2) 0.09046(15) 0.0313(8) Uani 1 1 d . .
H24E H 1.1264 0.2575 0.0692 0.038 Uiso 1 1 calc R U
C251 C 1.0853(3) 0.31227(19) 0.22959(14) 0.0287(8) Uani 1 1 d . .
C252 C 1.0797(3) 0.35772(19) 0.17275(15) 0.0345(9) Uani 1 1 d . .
H25A H 1.0379 0.3480 0.1408 0.041 Uiso 1 1 calc R U
C253 C 1.1346(3) 0.4168(2) 0.16251(16) 0.0418(10) Uani 1 1 d . .
H25B H 1.1308 0.4471 0.1236 0.050 Uiso 1 1 calc R U
C254 C 1.1950(3) 0.4317(2) 0.20868(17) 0.0449(10) Uani 1 1 d . .
H25C H 1.2327 0.4722 0.2015 0.054 Uiso 1 1 calc R U
C255 C 1.2006(3) 0.3882(2) 0.26469(17) 0.0448(10) Uani 1 1 d . .
H25D H 1.2424 0.3983 0.2964 0.054 Uiso 1 1 calc R U
C256 C 1.1452(3) 0.3294(2) 0.27506(15) 0.0368(9) Uani 1 1 d . .
H25E H 1.1484 0.3001 0.3143 0.044 Uiso 1 1 calc R U
N10 N 0.6260(2) 1.16192(16) 0.24530(13) 0.0387(8) Uani 1 1 d . .
H11 H 0.6338 1.2148 0.2495 0.046 Uiso 1 1 calc R U
H12 H 0.6416 1.1552 0.2033 0.046 Uiso 1 1 calc R U
C11 C 0.4311(3) 1.2182(2) 0.19833(17) 0.0494(11) Uani 1 1 d . .
H11A H 0.4376 1.2725 0.1954 0.074 Uiso 1 1 calc R U
H11B H 0.3492 1.2200 0.2006 0.074 Uiso 1 1 calc R U
H11C H 0.4631 1.1958 0.1630 0.074 Uiso 1 1 calc R U
C12 C 0.4552(4) 1.2045(2) 0.30813(17) 0.0525(11) Uani 1 1 d . .
H12A H 0.4975 1.1708 0.3444 0.079 Uiso 1 1 calc R U
H12B H 0.3720 1.2105 0.3113 0.079 Uiso 1 1 calc R U
H12C H 0.4677 1.2573 0.3034 0.079 Uiso 1 1 calc R U
C13 C 0.4987(3) 1.1658(2) 0.25447(16) 0.0372(9) Uani 1 1 d . .
C14 C 0.4896(3) 1.0809(2) 0.25979(17) 0.0465(10) Uani 1 1 d . .
H14F H 0.4101 1.0813 0.2711 0.056 Uiso 1 1 calc R U
H14G H 0.5017 1.0641 0.2202 0.056 Uiso 1 1 calc R U
C15 C 0.5754(3) 1.0204(2) 0.30478(17) 0.0465(10) Uani 1 1 d . .
H15F H 0.5652 0.9668 0.3058 0.056 Uiso 1 1 calc R U
H15G H 0.5617 1.0348 0.3451 0.056 Uiso 1 1 calc R U
C16 C 0.6982(3) 1.01836(19) 0.28784(16) 0.0389(9) Uani 1 1 d . .
H16A H 0.7116 1.0014 0.2483 0.047 Uiso 1 1 calc R U
H16B H 0.7538 0.9775 0.3173 0.047 Uiso 1 1 calc R U
C17 C 0.7239(3) 1.09789(19) 0.28514(17) 0.0400(9) Uani 1 1 d . .
C18 C 0.7300(4) 1.1221(2) 0.34557(19) 0.0633(13) Uani 1 1 d . .
H18A H 0.7909 1.0808 0.3711 0.095 Uiso 1 1 calc R U
H18B H 0.6550 1.1279 0.3641 0.095 Uiso 1 1 calc R U
H18C H 0.7479 1.1731 0.3407 0.095 Uiso 1 1 calc R U
C19 C 0.8363(3) 1.0959(2) 0.2547(2) 0.0633(13) Uani 1 1 d . .
H19A H 0.9010 1.0556 0.2785 0.095 Uiso 1 1 calc R U
H19B H 0.8490 1.1485 0.2511 0.095 Uiso 1 1 calc R U
H19C H 0.8319 1.0823 0.2148 0.095 Uiso 1 1 calc R U
N20 N 0.7127(3) 0.64582(17) 0.20442(14) 0.0534(10) Uani 1 1 d . .
H21 H 0.7181 0.7008 0.2025 0.064 Uiso 1 1 calc R U
H22 H 0.6565 0.6388 0.2352 0.064 Uiso 1 1 calc R U
C21 C 0.7054(5) 0.6867(3) 0.09457(19) 0.0917(19) Uani 1 1 d . .
H21A H 0.7886 0.6599 0.0928 0.138 Uiso 1 1 calc R U
H21B H 0.6939 0.7416 0.1014 0.138 Uiso 1 1 calc R U
H21C H 0.6656 0.6879 0.0567 0.138 Uiso 1 1 calc R U
C22 C 0.5281(4) 0.6823(3) 0.1482(2) 0.0822(17) Uani 1 1 d . .
H22A H 0.4870 0.6829 0.1109 0.123 Uiso 1 1 calc R U
H22B H 0.5151 0.7373 0.1550 0.123 Uiso 1 1 calc R U
H22C H 0.4987 0.6522 0.1815 0.123 Uiso 1 1 calc R U
C23 C 0.6575(4) 0.6428(2) 0.14382(17) 0.0476(11) Uani 1 1 d . .
C24 C 0.6761(4) 0.5550(2) 0.13963(18) 0.0529(11) Uani 1 1 d . .
H24F H 0.6253 0.5337 0.1678 0.063 Uiso 1 1 calc R U
H24G H 0.6523 0.5513 0.0988 0.063 Uiso 1 1 calc R U
C25 C 0.8002(3) 0.5035(2) 0.15347(16) 0.0452(10) Uani 1 1 d . .
H25F H 0.8518 0.5235 0.1252 0.054 Uiso 1 1 calc R U
H25G H 0.8072 0.4477 0.1489 0.054 Uiso 1 1 calc R U
C26 C 0.8366(4) 0.5055(2) 0.21715(17) 0.0466(10) Uani 1 1 d . .
H26A H 0.7854 0.4841 0.2450 0.056 Uiso 1 1 calc R U
H26B H 0.9170 0.4700 0.2262 0.056 Uiso 1 1 calc R U
C27 C 0.8311(3) 0.58848(19) 0.22808(15) 0.0336(9) Uani 1 1 d . .
C28 C 0.9248(4) 0.6194(3) 0.1993(2) 0.0734(15) Uani 1 1 d . .
H28A H 1.0009 0.5824 0.2139 0.110 Uiso 1 1 calc R U
H28B H 0.9180 0.6722 0.2095 0.110 Uiso 1 1 calc R U
H28C H 0.9168 0.6239 0.1559 0.110 Uiso 1 1 calc R U
C29 C 0.8380(4) 0.5895(3) 0.29463(17) 0.0709(15) Uani 1 1 d . .
H29A H 0.9132 0.5539 0.3119 0.106 Uiso 1 1 calc R U
H29B H 0.7754 0.5712 0.3138 0.106 Uiso 1 1 calc R U
H29C H 0.8298 0.6441 0.3012 0.106 Uiso 1 1 calc R U
C10 C 0.1073(4) 0.8541(3) 0.1831(2) 0.0710(14) Uani 1 1 d . .
H10A H 0.1703 0.8685 0.2021 0.085 Uiso 1 1 calc R U
H10B H 0.1224 0.8550 0.1401 0.085 Uiso 1 1 calc R U
Cl11 Cl 0.10805(14) 0.75739(8) 0.21614(6) 0.0993(5) Uani 1 1 d . .
Cl12 Cl -0.02359(14) 0.92354(8) 0.19047(7) 0.0909(5) Uani 1 1 d . .
C20 C 0.9439(5) 0.2946(3) 0.4576(2) 0.0872(17) Uani 1 1 d . .
H20A H 1.0149 0.3037 0.4728 0.105 Uiso 1 1 calc R U
H20B H 0.9035 0.2758 0.4924 0.105 Uiso 1 1 calc R U
Cl21 Cl 0.85404(18) 0.38424(11) 0.41910(10) 0.1550(8) Uani 1 1 d . .
Cl22 Cl 0.98295(18) 0.22170(11) 0.41387(7) 0.1319(7) Uani 1 1 d . .

loop_
_atom_site_aniso_label
_atom_site_aniso_U_11
_atom_site_aniso_U_22
_atom_site_aniso_U_33
_atom_site_aniso_U_23
_atom_site_aniso_U_13
_atom_site_aniso_U_12
N1 0.0270(18) 0.0300(15) 0.0321(16) -0.0034(12) 0.0010(14) -0.0034(13)
B1 0.032(3) 0.025(2) 0.030(2) -0.0009(16) 0.0014(18) -0.0028(17)
F102 0.0336(14) 0.0422(12) 0.0611(14) -0.0010(11) 0.0034(11) -0.0073(10)
F103 0.0345(16) 0.0477(15) 0.125(2) 0.0019(14) -0.0111(15) -0.0128(12)
F104 0.080(2) 0.0492(15) 0.109(2) -0.0089(14) -0.0362(17) -0.0280(14)
F105 0.101(2) 0.0500(15) 0.0619(16) -0.0231(12) -0.0048(15) -0.0246(14)
F106 0.0615(17) 0.0506(14) 0.0477(13) -0.0224(11) 0.0133(12) -0.0201(12)
F112 0.0436(14) 0.0440(13) 0.0481(13) 0.0020(10) -0.0116(11) -0.0093(10)
F113 0.0509(16) 0.0490(14) 0.0624(15) 0.0157(11) -0.0129(12) 0.0050(11)
F114 0.0700(18) 0.0310(12) 0.0736(16) 0.0015(11) 0.0121(13) 0.0024(11)
F115 0.0637(17) 0.0377(12) 0.0610(15) -0.0179(11) 0.0167(12) -0.0158(11)
F116 0.0420(14) 0.0376(11) 0.0413(12) -0.0101(9) -0.0002(10) -0.0080(10)
F122 0.0501(15) 0.0336(11) 0.0422(12) -0.0054(9) 0.0131(10) -0.0020(10)
F123 0.089(2) 0.0492(14) 0.0353(12) -0.0085(10) 0.0233(12) -0.0123(13)
F124 0.104(2) 0.0447(14) 0.0306(12) 0.0078(10) 0.0062(12) -0.0080(13)
F125 0.0563(15) 0.0286(11) 0.0479(13) 0.0024(9) -0.0034(11) -0.0027(10)
F126 0.0425(13) 0.0314(11) 0.0366(11) -0.0075(9) 0.0042(10) -0.0028(9)
C101 0.033(2) 0.0278(18) 0.035(2) 0.0038(15) -0.0052(17) -0.0059(16)
C102 0.037(3) 0.032(2) 0.045(2) -0.0004(17) -0.0079(19) -0.0028(17)
C103 0.032(3) 0.029(2) 0.075(3) 0.009(2) -0.014(2) -0.0040(17)
C104 0.056(3) 0.032(2) 0.070(3) -0.002(2) -0.030(3) -0.015(2)
C105 0.068(3) 0.030(2) 0.053(3) -0.0066(19) -0.013(2) -0.010(2)
C106 0.049(3) 0.032(2) 0.039(2) -0.0022(17) -0.005(2) -0.0100(18)
C111 0.030(2) 0.0333(19) 0.0266(18) -0.0015(15) 0.0088(16) -0.0076(16)
C112 0.038(2) 0.035(2) 0.035(2) -0.0007(16) 0.0037(18) -0.0101(17)
C113 0.037(2) 0.036(2) 0.041(2) 0.0061(18) 0.0041(19) 0.0041(18)
C114 0.052(3) 0.0238(19) 0.049(2) 0.0040(17) 0.015(2) 0.0013(18)
C115 0.044(3) 0.031(2) 0.044(2) -0.0124(17) 0.0189(19) -0.0094(18)
C116 0.030(2) 0.036(2) 0.0286(19) -0.0022(15) 0.0043(16) -0.0042(16)
C121 0.026(2) 0.0288(18) 0.0329(19) -0.0033(15) 0.0002(16) -0.0091(15)
C122 0.035(2) 0.0231(17) 0.037(2) -0.0047(15) 0.0050(17) -0.0045(15)
C123 0.054(3) 0.040(2) 0.027(2) -0.0082(17) 0.0094(18) -0.0120(19)
C124 0.058(3) 0.037(2) 0.0254(19) 0.0035(16) 0.0001(18) -0.0100(19)
C125 0.045(3) 0.0227(17) 0.037(2) 0.0015(15) -0.0014(18) -0.0063(16)
C126 0.034(2) 0.0333(19) 0.033(2) -0.0099(16) 0.0057(17) -0.0089(16)
C131 0.030(2) 0.0234(17) 0.0278(18) -0.0056(14) -0.0004(16) -0.0015(14)
C132 0.037(2) 0.0207(16) 0.0265(18) -0.0055(14) 0.0039(16) -0.0060(15)
C133 0.034(2) 0.0298(18) 0.0292(19) -0.0052(15) -0.0010(16) -0.0096(16)
C134 0.043(3) 0.037(2) 0.0255(19) -0.0075(15) -0.0013(17) -0.0093(17)
C135 0.053(3) 0.0329(19) 0.0252(19) -0.0064(15) 0.0101(18) -0.0116(18)
C136 0.038(2) 0.0251(17) 0.038(2) -0.0091(15) 0.0092(18) -0.0062(16)
C137 0.032(2) 0.0245(17) 0.0264(18) -0.0060(14) 0.0031(16) -0.0048(15)
C138 0.026(2) 0.0276(18) 0.0311(19) -0.0049(14) 0.0051(16) -0.0009(15)
C139 0.025(2) 0.046(2) 0.040(2) 0.0020(17) 0.0028(17) -0.0013(17)
C141 0.026(2) 0.038(2) 0.0292(19) 0.0000(15) -0.0011(16) -0.0063(16)
C142 0.032(2) 0.045(2) 0.039(2) -0.0008(18) 0.0030(18) 0.0026(17)
C143 0.040(3) 0.046(2) 0.047(2) 0.007(2) -0.005(2) 0.0016(19)
C144 0.042(3) 0.063(3) 0.039(2) 0.011(2) -0.011(2) -0.009(2)
C145 0.043(3) 0.059(3) 0.031(2) -0.0047(19) -0.0074(18) -0.011(2)
C146 0.036(2) 0.041(2) 0.034(2) -0.0034(17) -0.0045(17) -0.0097(17)
C151 0.031(2) 0.044(2) 0.030(2) 0.0064(16) -0.0062(17) -0.0126(18)
C152 0.040(3) 0.061(3) 0.063(3) 0.010(2) -0.009(2) -0.018(2)
C153 0.057(4) 0.085(4) 0.079(4) 0.007(3) -0.017(3) -0.043(3)
C154 0.090(4) 0.077(3) 0.048(3) -0.007(2) -0.013(3) -0.052(3)
C155 0.079(4) 0.066(3) 0.034(2) -0.012(2) 0.014(2) -0.034(3)
C156 0.044(3) 0.056(3) 0.035(2) -0.0048(19) 0.0003(19) -0.025(2)
N2 0.0226(17) 0.0294(15) 0.0269(15) -0.0055(12) -0.0050(12) -0.0067(12)
B2 0.024(2) 0.0200(18) 0.031(2) -0.0056(15) 0.0012(17) -0.0072(15)
F202 0.0435(14) 0.0451(13) 0.0551(14) -0.0118(10) 0.0188(11) -0.0234(11)
F203 0.0395(15) 0.0457(14) 0.127(2) -0.0208(14) 0.0259(15) -0.0245(12)
F204 0.0496(17) 0.0482(15) 0.156(3) -0.0319(16) -0.0269(17) -0.0228(12)
F205 0.0664(18) 0.0507(14) 0.0866(18) -0.0309(13) -0.0430(14) -0.0042(12)
F206 0.0444(14) 0.0373(12) 0.0404(12) -0.0108(10) -0.0132(10) -0.0045(10)
F212 0.0416(13) 0.0243(10) 0.0346(11) 0.0000(8) 0.0078(9) -0.0025(9)
F213 0.0506(15) 0.0425(12) 0.0473(13) -0.0072(10) 0.0239(11) -0.0074(11)
F214 0.0426(14) 0.0365(12) 0.0628(14) -0.0140(10) 0.0211(11) 0.0028(10)
F215 0.0360(13) 0.0209(10) 0.0544(13) -0.0062(9) -0.0002(10) -0.0013(9)
F216 0.0273(12) 0.0261(10) 0.0371(11) -0.0026(8) 0.0020(9) -0.0081(8)
F222 0.0232(12) 0.0316(11) 0.0523(12) -0.0084(9) -0.0101(9) -0.0055(9)
F223 0.0276(12) 0.0341(11) 0.0485(13) -0.0027(9) -0.0086(10) 0.0046(9)
F224 0.0424(14) 0.0232(10) 0.0636(14) 0.0045(9) -0.0015(11) -0.0027(9)
F225 0.0366(13) 0.0287(11) 0.0638(14) -0.0019(10) -0.0010(11) -0.0133(9)
F226 0.0248(12) 0.0295(10) 0.0435(12) -0.0011(9) -0.0066(9) -0.0071(8)
C201 0.0178(19) 0.0249(17) 0.044(2) -0.0110(15) -0.0048(16) -0.0010(14)
C202 0.025(2) 0.0280(18) 0.053(2) -0.0128(17) 0.0055(18) -0.0048(15)
C203 0.020(2) 0.029(2) 0.096(4) -0.012(2) 0.010(2) -0.0096(16)
C204 0.028(2) 0.026(2) 0.102(4) -0.020(2) -0.017(2) -0.0100(17)
C205 0.037(3) 0.031(2) 0.071(3) -0.018(2) -0.029(2) 0.0036(17)
C206 0.029(2) 0.0237(18) 0.049(2) -0.0074(16) -0.0100(18) -0.0028(15)
C211 0.0211(19) 0.0223(16) 0.0275(17) -0.0074(13) -0.0047(14) -0.0068(13)
C212 0.027(2) 0.0235(17) 0.0341(19) -0.0066(14) -0.0012(16) -0.0035(14)
C213 0.033(2) 0.0334(19) 0.033(2) -0.0049(15) 0.0106(17) -0.0068(16)
C214 0.027(2) 0.0288(19) 0.046(2) -0.0147(16) 0.0071(17) -0.0028(15)
C215 0.023(2) 0.0222(17) 0.042(2) -0.0085(15) -0.0013(16) -0.0045(14)
C216 0.0217(19) 0.0246(17) 0.0293(18) -0.0048(14) -0.0004(15) -0.0080(14)
C221 0.0197(19) 0.0243(16) 0.0252(17) -0.0070(13) -0.0022(14) -0.0031(13)
C222 0.024(2) 0.0283(17) 0.0305(18) -0.0088(14) -0.0006(15) -0.0061(15)
C223 0.023(2) 0.0293(18) 0.0342(19) -0.0039(15) -0.0024(16) 0.0039(15)
C224 0.033(2) 0.0195(16) 0.038(2) -0.0023(14) 0.0042(17) -0.0009(15)
C225 0.028(2) 0.0259(17) 0.0341(19) -0.0050(14) 0.0045(16) -0.0132(15)
C226 0.0194(19) 0.0269(17) 0.0263(17) -0.0037(14) -0.0021(14) 0.0004(14)
C231 0.0194(19) 0.0214(16) 0.0300(18) -0.0057(13) 0.0001(14) -0.0084(13)
C232 0.028(2) 0.0197(16) 0.0281(18) -0.0034(13) -0.0010(15) -0.0074(14)
C233 0.026(2) 0.0216(16) 0.0330(19) -0.0019(14) 0.0036(16) -0.0042(14)
C234 0.027(2) 0.0243(17) 0.040(2) -0.0003(15) 0.0066(17) -0.0005(14)
C235 0.041(2) 0.0243(17) 0.0310(19) -0.0043(14) 0.0110(17) -0.0041(16)
C236 0.045(3) 0.0268(18) 0.0259(18) -0.0035(14) -0.0025(17) -0.0104(16)
C237 0.029(2) 0.0188(16) 0.0296(18) -0.0020(13) -0.0014(15) -0.0056(14)
C238 0.024(2) 0.0258(17) 0.0293(18) -0.0061(14) 0.0016(15) -0.0111(14)
C239 0.027(2) 0.0344(19) 0.0275(18) -0.0021(15) -0.0059(15) -0.0100(15)
C241 0.0185(19) 0.0274(17) 0.0310(18) -0.0082(14) -0.0031(15) -0.0063(14)
C242 0.024(2) 0.0307(19) 0.040(2) -0.0034(15) -0.0018(16) -0.0057(15)
C243 0.028(2) 0.0300(19) 0.055(2) -0.0046(17) -0.0070(19) -0.0045(16)
C244 0.019(2) 0.042(2) 0.059(3) -0.0116(19) -0.0011(19) -0.0021(17)
C245 0.021(2) 0.046(2) 0.048(2) -0.0131(18) 0.0029(17) -0.0127(17)
C246 0.026(2) 0.0307(18) 0.038(2) -0.0076(15) -0.0030(17) -0.0083(15)
C251 0.028(2) 0.0303(18) 0.0279(18) -0.0087(15) -0.0017(15) -0.0061(15)
C252 0.046(3) 0.0291(18) 0.0274(19) -0.0074(15) -0.0021(17) -0.0084(17)
C253 0.056(3) 0.036(2) 0.037(2) -0.0080(17) 0.0124(19) -0.0184(19)
C254 0.053(3) 0.036(2) 0.053(3) -0.0112(19) 0.005(2) -0.0236(19)
C255 0.047(3) 0.044(2) 0.049(2) -0.0095(19) -0.011(2) -0.021(2)
C256 0.046(3) 0.035(2) 0.0291(19) -0.0055(16) -0.0074(17) -0.0114(17)
N10 0.0303(19) 0.0283(16) 0.055(2) 0.0001(14) 0.0034(15) -0.0079(13)
C11 0.039(3) 0.048(2) 0.057(3) -0.008(2) 0.003(2) -0.0070(19)
C12 0.045(3) 0.049(2) 0.060(3) -0.019(2) 0.008(2) -0.003(2)
C13 0.029(2) 0.035(2) 0.047(2) -0.0069(17) 0.0075(18) -0.0088(16)
C14 0.040(3) 0.047(2) 0.059(3) -0.012(2) 0.013(2) -0.023(2)
C15 0.053(3) 0.035(2) 0.055(3) -0.0060(18) 0.014(2) -0.0182(19)
C16 0.048(3) 0.0246(18) 0.043(2) -0.0028(16) 0.0094(19) -0.0112(17)
C17 0.031(2) 0.0234(18) 0.061(3) 0.0004(17) 0.0031(19) -0.0056(15)
C18 0.064(3) 0.037(2) 0.085(3) -0.018(2) -0.028(3) -0.004(2)
C19 0.030(3) 0.041(2) 0.105(4) 0.016(2) 0.000(2) -0.0042(19)
N20 0.060(2) 0.0375(18) 0.054(2) -0.0206(15) -0.0234(18) 0.0065(16)
C21 0.167(6) 0.076(4) 0.047(3) 0.005(3) -0.029(3) -0.067(4)
C22 0.078(4) 0.077(3) 0.076(3) -0.036(3) -0.034(3) 0.015(3)
C23 0.065(3) 0.030(2) 0.042(2) -0.0128(17) -0.022(2) -0.0021(19)
C24 0.064(3) 0.039(2) 0.056(3) -0.0139(19) -0.010(2) -0.012(2)
C25 0.056(3) 0.030(2) 0.048(2) -0.0151(17) 0.000(2) -0.0050(18)
C26 0.050(3) 0.030(2) 0.055(3) -0.0081(18) -0.006(2) -0.0039(18)
C27 0.038(2) 0.0233(17) 0.036(2) -0.0020(15) -0.0091(17) -0.0038(15)
C28 0.080(4) 0.052(3) 0.090(4) 0.008(3) -0.019(3) -0.032(3)
C29 0.078(4) 0.062(3) 0.050(3) -0.021(2) -0.020(2) 0.020(2)
C10 0.071(4) 0.089(4) 0.074(3) -0.032(3) 0.015(3) -0.046(3)
Cl11 0.1271(14) 0.0615(8) 0.0988(11) 0.0098(7) -0.0360(10) -0.0243(8)
Cl12 0.1047(12) 0.0580(8) 0.1202(12) -0.0242(8) 0.0322(9) -0.0352(8)
C20 0.079(4) 0.122(5) 0.053(3) -0.007(3) 0.007(3) -0.023(4)
Cl21 0.1255(17) 0.1090(14) 0.223(2) -0.0012(14) -0.0598(16) -0.0377(12)
Cl22 0.183(2) 0.1257(15) 0.0690(10) -0.0080(9) 0.0161(11) -0.0236(13)

loop_
_atom_type_symbol
_atom_type_description
_atom_type_scat_dispersion_real
_atom_type_scat_dispersion_imag
_atom_type_scat_source
C C 0.0033 0.0016 'International Tables Vol C Tables 4.2.6.8 and 6.1.1.4'
H H 0.0000 0.0000 'International Tables Vol C Tables 4.2.6.8 and 6.1.1.4'
B B 0.0013 0.0007 'International Tables Vol C Tables 4.2.6.8 and 6.1.1.4'
N N 0.0061 0.0033 'International Tables Vol C Tables 4.2.6.8 and 6.1.1.4'
F F 0.0171 0.0103 'International Tables Vol C Tables 4.2.6.8 and 6.1.1.4'
Cl Cl 0.1484 0.1585 'International Tables Vol C Tables 4.2.6.8 and 6.1.1.4'

loop_
_geom_angle_atom_site_label_1
_geom_angle_atom_site_label_2
_geom_angle_atom_site_label_3
_geom_angle
C137 N1 C138 107.9(3)
C137 N1 C139 123.8(3)
C138 N1 C139 126.7(3)
C131 B1 C121 112.4(3)
C131 B1 C101 115.5(3)
C121 B1 C101 101.2(3)
C131 B1 C111 102.6(3)
C121 B1 C111 114.3(3)
C101 B1 C111 111.5(3)
C106 C101 C102 112.3(3)
C106 C101 B1 128.2(3)
C102 C101 B1 118.9(3)
F102 C102 C103 116.1(4)
F102 C102 C101 119.1(3)
C103 C102 C101 124.8(4)
F103 C103 C104 119.5(4)
F103 C103 C102 120.9(4)
C104 C103 C102 119.6(4)
F104 C104 C103 120.5(5)
F104 C104 C105 120.6(4)
C103 C104 C105 118.9(4)
C104 C105 F105 120.1(4)
C104 C105 C106 119.6(4)
F105 C105 C106 120.3(4)
F106 C106 C105 114.7(4)
F106 C106 C101 120.4(3)
C105 C106 C101 124.8(4)
C116 C111 C112 111.3(3)
C116 C111 B1 120.6(3)
C112 C111 B1 127.3(3)
F112 C112 C113 114.1(3)
F112 C112 C111 120.6(3)
C113 C112 C111 125.3(4)
F113 C113 C114 119.6(3)
F113 C113 C112 120.5(4)
C114 C113 C112 119.9(4)
F114 C114 C115 121.1(4)
F114 C114 C113 120.9(4)
C115 C114 C113 118.0(3)
F115 C115 C114 119.3(3)
F115 C115 C116 120.8(3)
C114 C115 C116 119.8(4)
F116 C116 C115 115.2(3)
F116 C116 C111 119.2(3)
C115 C116 C111 125.7(3)
C122 C121 C126 113.3(3)
C122 C121 B1 128.2(3)
C126 C121 B1 118.3(3)
F122 C122 C123 115.1(3)
F122 C122 C121 121.2(3)
C123 C122 C121 123.6(3)
F123 C123 C124 119.3(3)
F123 C123 C122 120.6(3)
C124 C123 C122 120.1(3)
F124 C124 C123 120.0(3)
F124 C124 C125 120.9(3)
C123 C124 C125 119.0(3)
F125 C125 C126 121.0(3)
F125 C125 C124 119.7(3)
C126 C125 C124 119.3(3)
F126 C126 C125 116.0(3)
F126 C126 C121 119.5(3)
C125 C126 C121 124.5(3)
C138 C131 C132 104.5(3)
C138 C131 B1 132.2(3)
C132 C131 B1 122.9(3)
C137 C132 C133 118.5(3)
C137 C132 C131 108.6(3)
C133 C132 C131 132.9(3)
C134 C133 C132 119.3(3)
C134 C133 H13A 120.4
C132 C133 H13A 120.4
C133 C134 C135 121.3(3)
C133 C134 H13B 119.3
C135 C134 H13B 119.3
C136 C135 C134 120.9(3)
C136 C135 H13C 119.6
C134 C135 H13C 119.6
C135 C136 C137 117.3(3)
C135 C136 H13D 121.4
C137 C136 H13D 121.4
N1 C137 C132 107.7(3)
N1 C137 C136 129.5(3)
C132 C137 C136 122.8(3)
C131 C138 N1 111.2(3)
C131 C138 C141 132.1(3)
N1 C138 C141 116.6(3)
N1 C139 C151 114.5(3)
N1 C139 H13E 108.6
C151 C139 H13E 108.6
N1 C139 H13F 108.6
C151 C139 H13F 108.6
H13E C139 H13F 107.6
C142 C141 C146 118.2(3)
C142 C141 C138 119.6(3)
C146 C141 C138 122.2(3)
C143 C142 C141 120.9(4)
C143 C142 H14A 119.5
C141 C142 H14A 119.5
C144 C143 C142 120.1(4)
C144 C143 H14B 120.0
C142 C143 H14B 120.0
C143 C144 C145 119.9(3)
C143 C144 H14C 120.1
C145 C144 H14C 120.1
C146 C145 C144 120.0(4)
C146 C145 H14D 120.0
C144 C145 H14D 120.0
C145 C146 C141 120.9(4)
C145 C146 H14E 119.5
C141 C146 H14E 119.5
C156 C151 C152 118.3(4)
C156 C151 C139 122.5(3)
C152 C151 C139 119.2(4)
C153 C152 C151 121.1(5)
C153 C152 H15A 119.4
C151 C152 H15A 119.4
C154 C153 C152 120.5(5)
C154 C153 H15B 119.7
C152 C153 H15B 119.7
C153 C154 C155 119.5(4)
C153 C154 H15C 120.2
C155 C154 H15C 120.2
C156 C155 C154 119.4(4)
C156 C155 H15D 120.3
C154 C155 H15D 120.3
C155 C156 C151 121.1(4)
C155 C156 H15E 119.5
C151 C156 H15E 119.5
C237 N2 C238 108.7(2)
C237 N2 C239 124.4(3)
C238 N2 C239 125.4(3)
C231 B2 C211 111.8(3)
C231 B2 C201 115.8(3)
C211 B2 C201 100.6(2)
C231 B2 C221 104.0(2)
C211 B2 C221 114.7(3)
C201 B2 C221 110.4(3)
C202 C201 C206 111.4(3)
C202 C201 B2 128.7(3)
C206 C201 B2 119.4(3)
C203 C202 F202 114.8(3)
C203 C202 C201 125.2(4)
F202 C202 C201 119.9(3)
C202 C203 F203 119.8(4)
C202 C203 C204 120.3(4)
F203 C203 C204 119.9(4)
F204 C204 C205 121.5(4)
F204 C204 C203 121.0(4)
C205 C204 C203 117.5(3)
C204 C205 F205 119.5(4)
C204 C205 C206 120.6(4)
F205 C205 C206 119.9(4)
F206 C206 C205 116.3(3)
F206 C206 C201 118.8(3)
C205 C206 C201 124.9(4)
C212 C211 C216 112.8(3)
C212 C211 B2 128.3(3)
C216 C211 B2 118.6(3)
F212 C212 C211 121.3(3)
F212 C212 C213 115.2(3)
C211 C212 C213 123.5(3)
F213 C213 C214 119.4(3)
F213 C213 C212 120.3(3)
C214 C213 C212 120.4(3)
F214 C214 C215 121.1(3)
F214 C214 C213 120.0(3)
C215 C214 C213 118.9(3)
F215 C215 C214 120.0(3)
F215 C215 C216 120.9(3)
C214 C215 C216 119.0(3)
F216 C216 C215 115.4(3)
F216 C216 C211 119.3(3)
C215 C216 C211 125.2(3)
C222 C221 C226 111.9(3)
C222 C221 B2 127.5(3)
C226 C221 B2 120.3(3)
F222 C222 C223 113.8(3)
F222 C222 C221 120.8(3)
C223 C222 C221 125.3(3)
F223 C223 C222 120.8(3)
F223 C223 C224 119.3(3)
C222 C223 C224 119.9(3)
F224 C224 C223 120.9(3)
F224 C224 C225 121.0(3)
C223 C224 C225 118.0(3)
F225 C225 C226 121.1(3)
F225 C225 C224 118.9(3)
C226 C225 C224 120.0(3)
F226 C226 C225 115.6(3)
F226 C226 C221 119.6(3)
C225 C226 C221 124.8(3)
C238 C231 C232 105.0(3)
C238 C231 B2 131.2(3)
C232 C231 B2 123.5(3)
C233 C232 C237 117.9(3)
C233 C232 C231 133.2(3)
C237 C232 C231 108.9(3)
C234 C233 C232 119.7(3)
C234 C233 H23A 120.1
C232 C233 H23A 120.1
C233 C234 C235 121.0(3)
C233 C234 H23B 119.5
C235 C234 H23B 119.5
C236 C235 C234 121.3(3)
C236 C235 H23C 119.4
C234 C235 H23C 119.4
C235 C236 C237 117.5(3)
C235 C236 H23D 121.3
C237 C236 H23D 121.3
N2 C237 C236 130.2(3)
N2 C237 C232 107.1(3)
C236 C237 C232 122.7(3)
C231 C238 N2 110.2(3)
C231 C238 C241 132.9(3)
N2 C238 C241 116.8(3)
N2 C239 C251 114.4(2)
N2 C239 H23E 108.7
C251 C239 H23E 108.7
N2 C239 H23F 108.7
C251 C239 H23F 108.7
H23E C239 H23F 107.6
C246 C241 C242 118.0(3)
C246 C241 C238 122.9(3)
C242 C241 C238 119.2(3)
C243 C242 C241 121.0(3)
C243 C242 H24A 119.5
C241 C242 H24A 119.5
C244 C243 C242 120.6(3)
C244 C243 H24B 119.7
C242 C243 H24B 119.7
C243 C244 C245 119.2(3)
C243 C244 H24C 120.4
C245 C244 H24C 120.4
C244 C245 C246 120.6(3)
C244 C245 H24D 119.7
C246 C245 H24D 119.7
C245 C246 C241 120.5(3)
C245 C246 H24E 119.7
C241 C246 H24E 119.7
C256 C251 C252 117.8(3)
C256 C251 C239 120.1(3)
C252 C251 C239 122.0(3)
C253 C252 C251 120.6(3)
C253 C252 H25A 119.7
C251 C252 H25A 119.7
C254 C253 C252 120.2(3)
C254 C253 H25B 119.9
C252 C253 H25B 119.9
C255 C254 C253 120.1(3)
C255 C254 H25C 120.0
C253 C254 H25C 120.0
C254 C255 C256 119.8(3)
C254 C255 H25D 120.1
C256 C255 H25D 120.1
C251 C256 C255 121.5(3)
C251 C256 H25E 119.2
C255 C256 H25E 119.2
C13 N10 C17 120.4(3)
C13 N10 H11 107.2
C17 N10 H11 107.2
C13 N10 H12 107.2
C17 N10 H12 107.2
H11 N10 H12 106.8
C13 C11 H11A 109.5
C13 C11 H11B 109.5
H11A C11 H11B 109.5
C13 C11 H11C 109.5
H11A C11 H11C 109.5
H11B C11 H11C 109.5
C13 C12 H12A 109.5
C13 C12 H12B 109.5
H12A C12 H12B 109.5
C13 C12 H12C 109.5
H12A C12 H12C 109.5
H12B C12 H12C 109.5
C12 C13 C11 109.0(3)
C12 C13 C14 113.1(3)
C11 C13 C14 110.2(3)
C12 C13 N10 110.7(3)
C11 C13 N10 105.8(3)
C14 C13 N10 107.8(3)
C15 C14 C13 114.0(3)
C15 C14 H14F 108.8
C13 C14 H14F 108.8
C15 C14 H14G 108.8
C13 C14 H14G 108.8
H14F C14 H14G 107.7
C14 C15 C16 109.5(3)
C14 C15 H15F 109.8
C16 C15 H15F 109.8
C14 C15 H15G 109.8
C16 C15 H15G 109.8
H15F C15 H15G 108.2
C15 C16 C17 114.3(3)
C15 C16 H16A 108.7
C17 C16 H16A 108.7
C15 C16 H16B 108.7
C17 C16 H16B 108.7
H16A C16 H16B 107.6
C18 C17 C19 109.0(4)
C18 C17 C16 113.7(3)
C19 C17 C16 110.6(3)
C18 C17 N10 109.5(3)
C19 C17 N10 106.8(3)
C16 C17 N10 107.0(3)
C17 C18 H18A 109.5
C17 C18 H18B 109.5
H18A C18 H18B 109.5
C17 C18 H18C 109.5
H18A C18 H18C 109.5
H18B C18 H18C 109.5
C17 C19 H19A 109.5
C17 C19 H19B 109.5
H19A C19 H19B 109.5
C17 C19 H19C 109.5
H19A C19 H19C 109.5
H19B C19 H19C 109.5
C27 N20 C23 121.7(3)
C27 N20 H21 106.9
C23 N20 H21 106.9
C27 N20 H22 106.9
C23 N20 H22 106.9
H21 N20 H22 106.7
C23 C21 H21A 109.5
C23 C21 H21B 109.5
H21A C21 H21B 109.5
C23 C21 H21C 109.5
H21A C21 H21C 109.5
H21B C21 H21C 109.5
C23 C22 H22A 109.5
C23 C22 H22B 109.5
H22A C22 H22B 109.5
C23 C22 H22C 109.5
H22A C22 H22C 109.5
H22B C22 H22C 109.5
C21 C23 C22 111.3(4)
C21 C23 C24 114.2(4)
C22 C23 C24 108.3(4)
C21 C23 N20 110.2(3)
C22 C23 N20 104.8(3)
C24 C23 N20 107.6(3)
C25 C24 C23 113.5(3)
C25 C24 H24F 108.9
C23 C24 H24F 108.9
C25 C24 H24G 108.9
C23 C24 H24G 108.9
H24F C24 H24G 107.7
C24 C25 C26 109.6(3)
C24 C25 H25F 109.8
C26 C25 H25F 109.8
C24 C25 H25G 109.8
C26 C25 H25G 109.8
H25F C25 H25G 108.2
C27 C26 C25 113.5(3)
C27 C26 H26A 108.9
C25 C26 H26A 108.9
C27 C26 H26B 108.9
C25 C26 H26B 108.9
H26A C26 H26B 107.7
C28 C27 C26 113.8(3)
C28 C27 C29 108.6(3)
C26 C27 C29 110.2(3)
C28 C27 N20 109.2(3)
C26 C27 N20 108.4(3)
C29 C27 N20 106.3(3)
C27 C28 H28A 109.5
C27 C28 H28B 109.5
H28A C28 H28B 109.5
C27 C28 H28C 109.5
H28A C28 H28C 109.5
H28B C28 H28C 109.5
C27 C29 H29A 109.5
C27 C29 H29B 109.5
H29A C29 H29B 109.5
C27 C29 H29C 109.5
H29A C29 H29C 109.5
H29B C29 H29C 109.5
Cl12 C10 Cl11 111.5(3)
Cl12 C10 H10A 109.3
Cl11 C10 H10A 109.3
Cl12 C10 H10B 109.3
Cl11 C10 H10B 109.3
H10A C10 H10B 108.0
Cl22 C20 Cl21 112.5(3)
Cl22 C20 H20A 109.1
Cl21 C20 H20A 109.1
Cl22 C20 H20B 109.1
Cl21 C20 H20B 109.1
H20A C20 H20B 107.8

loop_
_geom_bond_atom_site_label_1
_geom_bond_atom_site_label_2
_geom_bond_distance
N1 C137 1.371(4)
N1 C138 1.401(4)
N1 C139 1.452(4)
B1 C131 1.628(5)
B1 C121 1.652(5)
B1 C101 1.663(5)
B1 C111 1.668(5)
F102 C102 1.355(4)
F103 C103 1.354(5)
F104 C104 1.345(4)
F105 C105 1.361(4)
F106 C106 1.373(4)
F112 C112 1.361(4)
F113 C113 1.348(4)
F114 C114 1.342(4)
F115 C115 1.349(4)
F116 C116 1.352(4)
F122 C122 1.356(3)
F123 C123 1.345(4)
F124 C124 1.342(4)
F125 C125 1.351(4)
F126 C126 1.350(4)
C101 C106 1.376(5)
C101 C102 1.387(5)
C102 C103 1.372(5)
C103 C104 1.359(6)
C104 C105 1.360(6)
C105 C106 1.375(5)
C111 C116 1.391(5)
C111 C112 1.394(5)
C112 C113 1.375(5)
C113 C114 1.373(5)
C114 C115 1.372(5)
C115 C116 1.372(4)
C121 C122 1.383(4)
C121 C126 1.396(4)
C122 C123 1.377(4)
C123 C124 1.363(5)
C124 C125 1.373(5)
C125 C126 1.363(4)
C131 C138 1.362(4)
C131 C132 1.455(4)
C132 C137 1.397(5)
C132 C133 1.400(4)
C133 C134 1.381(4)
C133 H13A 0.9500
C134 C135 1.394(5)
C134 H13B 0.9500
C135 C136 1.384(5)
C135 H13C 0.9500
C136 C137 1.399(4)
C136 H13D 0.9500
C138 C141 1.497(4)
C139 C151 1.512(5)
C139 H13E 0.9900
C139 H13F 0.9900
C141 C142 1.387(4)
C141 C146 1.388(4)
C142 C143 1.384(5)
C142 H14A 0.9500
C143 C144 1.372(5)
C143 H14B 0.9500
C144 C145 1.382(5)
C144 H14C 0.9500
C145 C146 1.381(4)
C145 H14D 0.9500
C146 H14E 0.9500
C151 C156 1.379(5)
C151 C152 1.386(5)
C152 C153 1.372(6)
C152 H15A 0.9500
C153 C154 1.359(6)
C153 H15B 0.9500
C154 C155 1.402(6)
C154 H15C 0.9500
C155 C156 1.377(5)
C155 H15D 0.9500
C156 H15E 0.9500
N2 C237 1.369(4)
N2 C238 1.414(4)
N2 C239 1.452(4)
B2 C231 1.630(5)
B2 C211 1.647(5)
B2 C201 1.659(5)
B2 C221 1.669(4)
F202 C202 1.370(4)
F203 C203 1.365(4)
F204 C204 1.335(4)
F205 C205 1.355(4)
F206 C206 1.356(4)
F212 C212 1.358(3)
F213 C213 1.357(4)
F214 C214 1.351(4)
F215 C215 1.352(3)
F216 C216 1.359(3)
F222 C222 1.362(4)
F223 C223 1.346(4)
F224 C224 1.344(3)
F225 C225 1.344(4)
F226 C226 1.352(3)
C201 C202 1.380(5)
C201 C206 1.387(4)
C202 C203 1.364(5)
C203 C204 1.366(6)
C204 C205 1.349(6)
C205 C206 1.370(5)
C211 C212 1.379(4)
C211 C216 1.391(4)
C212 C213 1.380(4)
C213 C214 1.365(4)
C214 C215 1.361(5)
C215 C216 1.369(4)
C221 C222 1.388(4)
C221 C226 1.394(4)
C222 C223 1.370(4)
C223 C224 1.372(5)
C224 C225 1.374(4)
C225 C226 1.373(4)
C231 C238 1.376(4)
C231 C232 1.445(4)
C232 C233 1.399(4)
C232 C237 1.418(4)
C233 C234 1.381(4)
C233 H23A 0.9500
C234 C235 1.397(4)
C234 H23B 0.9500
C235 C236 1.380(5)
C235 H23C 0.9500
C236 C237 1.391(4)
C236 H23D 0.9500
C238 C241 1.482(4)
C239 C251 1.509(4)
C239 H23E 0.9900
C239 H23F 0.9900
C241 C246 1.391(4)
C241 C242 1.398(4)
C242 C243 1.380(4)
C242 H24A 0.9500
C243 C244 1.376(5)
C243 H24B 0.9500
C244 C245 1.380(5)
C244 H24C 0.9500
C245 C246 1.392(4)
C245 H24D 0.9500
C246 H24E 0.9500
C251 C256 1.384(4)
C251 C252 1.397(4)
C252 C253 1.384(5)
C252 H25A 0.9500
C253 C254 1.380(5)
C253 H25B 0.9500
C254 C255 1.366(5)
C254 H25C 0.9500
C255 C256 1.385(5)
C255 H25D 0.9500
C256 H25E 0.9500
N10 C13 1.530(4)
N10 C17 1.545(4)
N10 H11 0.9900
N10 H12 0.9900
C11 C13 1.527(5)
C11 H11A 0.9800
C11 H11B 0.9800
C11 H11C 0.9800
C12 C13 1.513(5)
C12 H12A 0.9800
C12 H12B 0.9800
C12 H12C 0.9800
C13 C14 1.527(5)
C14 C15 1.505(5)
C14 H14F 0.9900
C14 H14G 0.9900
C15 C16 1.521(5)
C15 H15F 0.9900
C15 H15G 0.9900
C16 C17 1.522(4)
C16 H16A 0.9900
C16 H16B 0.9900
C17 C18 1.510(5)
C17 C19 1.514(5)
C18 H18A 0.9800
C18 H18B 0.9800
C18 H18C 0.9800
C19 H19A 0.9800
C19 H19B 0.9800
C19 H19C 0.9800
N20 C27 1.529(4)
N20 C23 1.546(4)
N20 H21 0.9900
N20 H22 0.9900
C21 C23 1.472(6)
C21 H21A 0.9800
C21 H21B 0.9800
C21 H21C 0.9800
C22 C23 1.522(6)
C22 H22A 0.9800
C22 H22B 0.9800
C22 H22C 0.9800
C23 C24 1.525(5)
C24 C25 1.510(5)
C24 H24F 0.9900
C24 H24G 0.9900
C25 C26 1.521(5)
C25 H25F 0.9900
C25 H25G 0.9900
C26 C27 1.515(4)
C26 H26A 0.9900
C26 H26B 0.9900
C27 C28 1.498(5)
C27 C29 1.517(5)
C28 H28A 0.9800
C28 H28B 0.9800
C28 H28C 0.9800
C29 H29A 0.9800
C29 H29B 0.9800
C29 H29C 0.9800
C10 Cl12 1.720(5)
C10 Cl11 1.754(5)
C10 H10A 0.9900
C10 H10B 0.9900
C20 Cl22 1.713(5)
C20 Cl21 1.735(5)
C20 H20A 0.9900
C20 H20B 0.9900

loop_
_geom_torsion_atom_site_label_1
_geom_torsion_atom_site_label_2
_geom_torsion_atom_site_label_3
_geom_torsion_atom_site_label_4
_geom_torsion
C131 B1 C101 C106 8.9(5)
C121 B1 C101 C106 -112.8(4)
C111 B1 C101 C106 125.4(4)
C131 B1 C101 C102 -180.0(3)
C121 B1 C101 C102 58.3(4)
C111 B1 C101 C102 -63.5(4)
C106 C101 C102 F102 179.0(3)
B1 C101 C102 F102 6.5(4)
C106 C101 C102 C103 -1.4(5)
B1 C101 C102 C103 -173.8(3)
F102 C102 C103 F103 -1.3(5)
C101 C102 C103 F103 179.0(3)
F102 C102 C103 C104 179.1(3)
C101 C102 C103 C104 -0.5(6)
F103 C103 C104 F104 0.5(5)
C102 C103 C104 F104 -180.0(3)
F103 C103 C104 C105 -178.0(3)
C102 C103 C104 C105 1.5(6)
F104 C104 C105 F105 -0.6(6)
C103 C104 C105 F105 177.9(3)
F104 C104 C105 C106 -179.1(3)
C103 C104 C105 C106 -0.6(6)
C104 C105 C106 F106 176.0(3)
F105 C105 C106 F106 -2.5(5)
C104 C105 C106 C101 -1.5(6)
F105 C105 C106 C101 180.0(3)
C102 C101 C106 F106 -175.0(3)
B1 C101 C106 F106 -3.4(5)
C102 C101 C106 C105 2.4(5)
B1 C101 C106 C105 174.0(3)
C131 B1 C111 C116 -58.7(4)
C121 B1 C111 C116 63.3(4)
C101 B1 C111 C116 177.2(3)
C131 B1 C111 C112 110.0(4)
C121 B1 C111 C112 -128.0(4)
C101 B1 C111 C112 -14.1(5)
C116 C111 C112 F112 178.0(3)
B1 C111 C112 F112 8.5(5)
C116 C111 C112 C113 -0.1(5)
B1 C111 C112 C113 -169.7(4)
F112 C112 C113 F113 1.6(5)
C111 C112 C113 F113 179.8(3)
F112 C112 C113 C114 -177.1(3)
C111 C112 C113 C114 1.2(6)
F113 C113 C114 F114 -0.1(6)
C112 C113 C114 F114 178.5(3)
F113 C113 C114 C115 179.8(3)
C112 C113 C114 C115 -1.5(6)
F114 C114 C115 F115 -1.0(5)
C113 C114 C115 F115 179.0(3)
F114 C114 C115 C116 -179.2(3)
C113 C114 C115 C116 0.8(6)
F115 C115 C116 F116 1.8(5)
C114 C115 C116 F116 180.0(3)
F115 C115 C116 C111 -177.9(3)
C114 C115 C116 C111 0.3(6)
C112 C111 C116 F116 179.7(3)
B1 C111 C116 F116 -9.9(5)
C112 C111 C116 C115 -0.6(5)
B1 C111 C116 C115 169.7(3)
C131 B1 C121 C122 123.0(4)
C101 B1 C121 C122 -113.2(4)
C111 B1 C121 C122 6.6(5)
C131 B1 C121 C126 -62.3(4)
C101 B1 C121 C126 61.4(4)
C111 B1 C121 C126 -178.7(3)
C126 C121 C122 F122 -175.9(3)
B1 C121 C122 F122 -1.0(6)
C126 C121 C122 C123 2.1(5)
B1 C121 C122 C123 177.0(4)
F122 C122 C123 F123 -1.3(5)
C121 C122 C123 F123 -179.4(3)
F122 C122 C123 C124 178.6(3)
C121 C122 C123 C124 0.5(6)
F123 C123 C124 F124 -1.2(6)
C122 C123 C124 F124 178.9(3)
F123 C123 C124 C125 177.6(4)
C122 C123 C124 C125 -2.2(6)
F124 C124 C125 F125 -0.3(6)
C123 C124 C125 F125 -179.2(3)
F124 C124 C125 C126 -180.0(3)
C123 C124 C125 C126 1.2(6)
F125 C125 C126 F126 2.5(5)
C124 C125 C126 F126 -177.8(3)
F125 C125 C126 C121 -178.0(3)
C124 C125 C126 C121 1.7(6)
C122 C121 C126 F126 176.3(3)
B1 C121 C126 F126 0.8(5)
C122 C121 C126 C125 -3.2(5)
B1 C121 C126 C125 -178.7(3)
C121 B1 C131 C138 -8.4(5)
C101 B1 C131 C138 -123.8(4)
C111 B1 C131 C138 114.7(4)
C121 B1 C131 C132 -179.7(3)
C101 B1 C131 C132 64.9(4)
C111 B1 C131 C132 -56.6(4)
C138 C131 C132 C137 -0.5(3)
B1 C131 C132 C137 172.8(3)
C138 C131 C132 C133 179.2(3)
B1 C131 C132 C133 -7.4(5)
C137 C132 C133 C134 -0.8(5)
C131 C132 C133 C134 179.5(3)
C132 C133 C134 C135 1.2(5)
C133 C134 C135 C136 -0.2(5)
C134 C135 C136 C137 -1.1(5)
C138 N1 C137 C132 -0.8(3)
C139 N1 C137 C132 -167.3(3)
C138 N1 C137 C136 -179.1(3)
C139 N1 C137 C136 14.4(5)
C133 C132 C137 N1 -179.0(3)
C131 C132 C137 N1 0.8(3)
C133 C132 C137 C136 -0.6(5)
C131 C132 C137 C136 179.2(3)
C135 C136 C137 N1 179.6(3)
C135 C136 C137 C132 1.5(5)
C132 C131 C138 N1 0.0(4)
B1 C131 C138 N1 -172.4(3)
C132 C131 C138 C141 -175.7(3)
B1 C131 C138 C141 11.9(6)
C137 N1 C138 C131 0.5(4)
C139 N1 C138 C131 166.5(3)
C137 N1 C138 C141 176.9(3)
C139 N1 C138 C141 -17.1(5)
C137 N1 C139 C151 83.1(4)
C138 N1 C139 C151 -80.9(4)
C131 C138 C141 C142 104.8(5)
N1 C138 C141 C142 -70.7(4)
C131 C138 C141 C146 -74.2(5)
N1 C138 C141 C146 110.3(4)
C146 C141 C142 C143 1.4(6)
C138 C141 C142 C143 -177.6(3)
C141 C142 C143 C144 -0.9(6)
C142 C143 C144 C145 -0.4(6)
C143 C144 C145 C146 1.0(6)
C144 C145 C146 C141 -0.5(6)
C142 C141 C146 C145 -0.7(6)
C138 C141 C146 C145 178.2(3)
N1 C139 C151 C156 24.1(5)
N1 C139 C151 C152 -159.1(3)
C156 C151 C152 C153 2.1(6)
C139 C151 C152 C153 -174.8(4)
C151 C152 C153 C154 -0.3(7)
C152 C153 C154 C155 -1.9(7)
C153 C154 C155 C156 2.3(6)
C154 C155 C156 C151 -0.4(6)
C152 C151 C156 C155 -1.7(5)
C139 C151 C156 C155 175.1(3)
C231 B2 C201 C202 -5.9(5)
C211 B2 C201 C202 114.8(3)
C221 B2 C201 C202 -123.6(3)
C231 B2 C201 C206 -177.0(3)
C211 B2 C201 C206 -56.3(3)
C221 B2 C201 C206 65.3(4)
C206 C201 C202 C203 -0.6(5)
B2 C201 C202 C203 -172.3(3)
C206 C201 C202 F202 175.6(3)
B2 C201 C202 F202 3.9(5)
F202 C202 C203 F203 3.5(5)
C201 C202 C203 F203 179.9(3)
F202 C202 C203 C204 -175.4(3)
C201 C202 C203 C204 1.0(6)
C202 C203 C204 F204 179.8(3)
F203 C203 C204 F204 0.9(5)
C202 C203 C204 C205 0.8(6)
F203 C203 C204 C205 -178.1(3)
F204 C204 C205 F205 -2.5(6)
C203 C204 C205 F205 176.5(3)
F204 C204 C205 C206 178.1(3)
C203 C204 C205 C206 -2.9(6)
C204 C205 C206 F206 -177.3(3)
F205 C205 C206 F206 3.3(5)
C204 C205 C206 C201 3.5(6)
F205 C205 C206 C201 -175.9(3)
C202 C201 C206 F206 179.2(3)
B2 C201 C206 F206 -8.2(4)
C202 C201 C206 C205 -1.6(5)
B2 C201 C206 C205 171.0(3)
C231 B2 C211 C212 -122.6(3)
C201 B2 C211 C212 113.9(3)
C221 B2 C211 C212 -4.5(4)
C231 B2 C211 C216 63.7(4)
C201 B2 C211 C216 -59.8(3)
C221 B2 C211 C216 -178.2(3)
C216 C211 C212 F212 177.5(3)
B2 C211 C212 F212 3.5(5)
C216 C211 C212 C213 -2.0(5)
B2 C211 C212 C213 -176.0(3)
F212 C212 C213 F213 -0.8(5)
C211 C212 C213 F213 178.7(3)
F212 C212 C213 C214 -180.0(3)
C211 C212 C213 C214 -0.4(5)
F213 C213 C214 F214 1.7(5)
C212 C213 C214 F214 -179.2(3)
F213 C213 C214 C215 -177.6(3)
C212 C213 C214 C215 1.5(5)
F214 C214 C215 F215 -0.1(5)
C213 C214 C215 F215 179.2(3)
F214 C214 C215 C216 -179.3(3)
C213 C214 C215 C216 0.0(5)
F215 C215 C216 F216 -1.3(4)
C214 C215 C216 F216 177.9(3)
F215 C215 C216 C211 178.0(3)
C214 C215 C216 C211 -2.8(5)
C212 C211 C216 F216 -177.0(3)
B2 C211 C216 F216 -2.4(4)
C212 C211 C216 C215 3.7(5)
B2 C211 C216 C215 178.3(3)
C231 B2 C221 C222 -115.6(3)
C211 B2 C221 C222 122.0(3)
C201 B2 C221 C222 9.2(4)
C231 B2 C221 C226 57.2(4)
C211 B2 C221 C226 -65.3(4)
C201 B2 C221 C226 -178.0(3)
C226 C221 C222 F222 -175.1(3)
B2 C221 C222 F222 -1.8(5)
C226 C221 C222 C223 1.3(5)
B2 C221 C222 C223 174.6(3)
F222 C222 C223 F223 -3.7(4)
C221 C222 C223 F223 179.7(3)
F222 C222 C223 C224 174.4(3)
C221 C222 C223 C224 -2.2(5)
F223 C223 C224 F224 0.1(5)
C222 C223 C224 F224 -178.1(3)
F223 C223 C224 C225 178.9(3)
C222 C223 C224 C225 0.7(5)
F224 C224 C225 F225 -0.5(5)
C223 C224 C225 F225 -179.3(3)
F224 C224 C225 C226 -179.8(3)
C223 C224 C225 C226 1.4(5)
F225 C225 C226 F226 -1.7(4)
C224 C225 C226 F226 177.6(3)
F225 C225 C226 C221 178.3(3)
C224 C225 C226 C221 -2.3(5)
C222 C221 C226 F226 -179.0(3)
B2 C221 C226 F226 7.1(4)
C222 C221 C226 C225 1.0(5)
B2 C221 C226 C225 -172.9(3)
C211 B2 C231 C238 7.1(5)
C201 B2 C231 C238 121.5(4)
C221 B2 C231 C238 -117.2(3)
C211 B2 C231 C232 -179.9(3)
C201 B2 C231 C232 -65.4(4)
C221 B2 C231 C232 55.8(4)
C238 C231 C232 C233 -179.4(3)
B2 C231 C232 C233 6.0(5)
C238 C231 C232 C237 0.3(3)
B2 C231 C232 C237 -174.3(3)
C237 C232 C233 C234 0.1(4)
C231 C232 C233 C234 179.8(3)
C232 C233 C234 C235 -0.8(5)
C233 C234 C235 C236 0.9(5)
C234 C235 C236 C237 -0.3(5)
C238 N2 C237 C236 179.3(3)
C239 N2 C237 C236 -13.9(5)
C238 N2 C237 C232 0.7(3)
C239 N2 C237 C232 167.5(3)
C235 C236 C237 N2 -178.7(3)
C235 C236 C237 C232 -0.3(5)
C233 C232 C237 N2 179.1(3)
C231 C232 C237 N2 -0.6(3)
C233 C232 C237 C236 0.4(5)
C231 C232 C237 C236 -179.3(3)
C232 C231 C238 N2 0.2(3)
B2 C231 C238 N2 174.1(3)
C232 C231 C238 C241 175.8(3)
B2 C231 C238 C241 -10.2(6)
C237 N2 C238 C231 -0.6(3)
C239 N2 C238 C231 -167.2(3)
C237 N2 C238 C241 -177.0(3)
C239 N2 C238 C241 16.4(4)
C237 N2 C239 C251 -85.4(4)
C238 N2 C239 C251 79.2(4)
C231 C238 C241 C246 71.5(5)
N2 C238 C241 C246 -113.1(3)
C231 C238 C241 C242 -109.0(4)
N2 C238 C241 C242 66.4(4)
C246 C241 C242 C243 -1.3(5)
C238 C241 C242 C243 179.2(3)
C241 C242 C243 C244 0.0(5)
C242 C243 C244 C245 0.9(5)
C243 C244 C245 C246 -0.6(5)
C244 C245 C246 C241 -0.7(5)
C242 C241 C246 C245 1.6(5)
C238 C241 C246 C245 -178.9(3)
N2 C239 C251 C256 160.5(3)
N2 C239 C251 C252 -22.3(5)
C256 C251 C252 C253 1.2(5)
C239 C251 C252 C253 -176.0(3)
C251 C252 C253 C254 -0.4(6)
C252 C253 C254 C255 -0.1(6)
C253 C254 C255 C256 -0.3(6)
C252 C251 C256 C255 -1.6(5)
C239 C251 C256 C255 175.7(3)
C254 C255 C256 C251 1.1(6)
C17 N10 C13 C12 77.4(4)
C17 N10 C13 C11 -164.7(3)
C17 N10 C13 C14 -46.8(4)
C12 C13 C14 C15 -71.6(4)
C11 C13 C14 C15 166.1(3)
N10 C13 C14 C15 51.1(4)
C13 C14 C15 C16 -59.0(4)
C14 C15 C16 C17 59.6(4)
C15 C16 C17 C18 70.0(4)
C15 C16 C17 C19 -167.0(3)
C15 C16 C17 N10 -51.1(4)
C13 N10 C17 C18 -76.9(4)
C13 N10 C17 C19 165.2(3)
C13 N10 C17 C16 46.8(4)
C27 N20 C23 C21 -82.2(4)
C27 N20 C23 C22 158.0(4)
C27 N20 C23 C24 42.9(5)
C21 C23 C24 C25 72.7(5)
C22 C23 C24 C25 -162.7(3)
N20 C23 C24 C25 -50.0(5)
C23 C24 C25 C26 61.1(4)
C24 C25 C26 C27 -60.7(4)
C25 C26 C27 C28 -72.3(4)
C25 C26 C27 C29 165.5(3)
C25 C26 C27 N20 49.4(4)
C23 N20 C27 C28 81.6(4)
C23 N20 C27 C26 -42.9(5)
C23 N20 C27 C29 -161.4(4)
